data_7046042
loop_
_publ_author_name
'Tamm, Nadezhda B.'
'Brotsman, Victor A.'
'Markov, Vitaliy Yu'
'Kemnitz, Erhard'
'Troyanov, Sergey I.'

_publ_section_title
;
 Chlorination-promoted skeletal transformation of IPR C<sub>76</sub>
 discovered via trifluoromethylation under the formation of non-IPR
 C<sub>76</sub>(CF<sub>3</sub>)<sub>n</sub>F<sub>m</sub>.
;
_journal_issue 20
_journal_name_full 'Dalton transactions (Cambridge, England : 2003)'
_journal_page_first 6898
_journal_page_last 6902
_journal_paper_doi 10.1039/c8dt00984h
_journal_volume 47
_journal_year 2018
_chemical_formula_sum 'C90 F42'
_chemical_formula_weight 1878.90
_chemical_name_systematic 'non-IPT trifluoromethyl[76]fullerene '
_space_group_crystal_system monoclinic
_space_group_IT_number 14
_space_group_name_Hall '-P 2ybc'
_space_group_name_H-M_alt 'P 1 21/c 1'
_symmetry_space_group_name_Hall '-P 2ybc'
_symmetry_space_group_name_H-M 'P 1 21/c 1'
_atom_sites_solution_secondary difmap
_audit_creation_method SHELXL-2014/7
_audit_update_record
;
2017-12-20 deposited with the CCDC.
2018-04-16 downloaded from the CCDC.
;
_cell_angle_alpha 90
_cell_angle_beta 107.717(10)
_cell_angle_gamma 90
_cell_formula_units_Z 4
_cell_length_a 22.473(2)
_cell_length_b 9.9620(10)
_cell_length_c 28.182(3)
_cell_measurement_reflns_used 6600
_cell_measurement_temperature 100(2)
_cell_measurement_theta_max 30
_cell_measurement_theta_min 5
_cell_volume 6010.0(11)
_computing_cell_refinement XDS
_computing_data_collection XDS
_computing_data_reduction XDS
_computing_structure_refinement 'SHELXL-2014/7 (Sheldrick, 2014)'
_computing_structure_solution SHELXD
_diffrn_ambient_temperature 100(2)
_diffrn_measured_fraction_theta_full 0.973
_diffrn_measured_fraction_theta_max 0.843
_diffrn_measurement_device_type MAR225
_diffrn_measurement_method CCD
_diffrn_radiation_type synchrotron
_diffrn_radiation_wavelength 0.895
_diffrn_reflns_av_R_equivalents 0.1942
_diffrn_reflns_av_unetI/netI 0.4147
_diffrn_reflns_Laue_measured_fraction_full 0.973
_diffrn_reflns_Laue_measured_fraction_max 0.843
_diffrn_reflns_limit_h_max 30
_diffrn_reflns_limit_h_min -30
_diffrn_reflns_limit_k_max 13
_diffrn_reflns_limit_k_min -13
_diffrn_reflns_limit_l_max 35
_diffrn_reflns_limit_l_min -35
_diffrn_reflns_number 83046
_diffrn_reflns_point_group_measured_fraction_full 0.973
_diffrn_reflns_point_group_measured_fraction_max 0.843
_diffrn_reflns_theta_full 32.450
_diffrn_reflns_theta_max 37.117
_diffrn_reflns_theta_min 2.396
_diffrn_source 'BL 14.3 PSF, BESSY, Berlin, Germany'
_exptl_absorpt_coefficient_mu 0.384
_exptl_absorpt_correction_type none
_exptl_crystal_colour red
_exptl_crystal_density_diffrn 2.077
_exptl_crystal_description needle
_exptl_crystal_F_000 3672
_exptl_crystal_recrystallization_method 'Re-crystallisation from solvent: toluene'
_exptl_crystal_size_max 0.040
_exptl_crystal_size_mid 0.010
_exptl_crystal_size_min 0.005
_refine_diff_density_max 0.466
_refine_diff_density_min -0.483
_refine_diff_density_rms 0.115
_refine_ls_extinction_method none
_refine_ls_goodness_of_fit_ref 0.780
_refine_ls_hydrogen_treatment undef
_refine_ls_matrix_type full
_refine_ls_number_parameters 1189
_refine_ls_number_reflns 13011
_refine_ls_number_restraints 0
_refine_ls_restrained_S_all 0.780
_refine_ls_R_factor_all 0.3501
_refine_ls_R_factor_gt 0.1074
_refine_ls_shift/su_max 0.001
_refine_ls_shift/su_mean 0.000
_refine_ls_structure_factor_coef Fsqd
_refine_ls_weighting_details 'w=1/[\s^2^(Fo^2^)+(0.0100P)^2^] where P=(Fo^2^+2Fc^2^)/3'
_refine_ls_weighting_scheme calc
_refine_ls_wR_factor_gt 0.2113
_refine_ls_wR_factor_ref 0.2730
_reflns_Friedel_coverage 0.000
_reflns_number_gt 2886
_reflns_number_total 13011
_reflns_threshold_expression 'I > 2\s(I)'
_cod_data_source_file c8dt00984h2.cif
_cod_data_source_block 7514-0a
_cod_depositor_comments 'Adding full bibliography for 7046039--7046043.cif.'
_cod_database_code 7046042
_shelx_shelxl_version_number 2014/7
_shelx_space_group_comment
;
The symmetry employed for this shelxl refinement is uniquely defined
by the following loop, which should always be used as a source of
symmetry information in preference to the above space-group names.
They are only intended as comments.
;
_shelx_estimated_absorpt_t_min 0.992
_shelx_estimated_absorpt_t_max 0.999

loop_
_space_group_symop_operation_xyz
'x, y, z'
'-x, y+1/2, -z+1/2'
'-x, -y, -z'
'x, -y-1/2, z-1/2'

loop_
_atom_site_label
_atom_site_type_symbol
_atom_site_fract_x
_atom_site_fract_y
_atom_site_fract_z
_atom_site_U_iso_or_equiv
_atom_site_adp_type
_atom_site_occupancy
_atom_site_site_symmetry_order
_atom_site_calc_flag
F1 F 0.5038(3) 0.4362(6) 0.2697(2) 0.0691(17) Uani 1 1 d
F2 F 0.4406(3) 0.2844(6) 0.2305(3) 0.0738(19) Uani 1 1 d
F3 F 0.4944(3) 0.2541(6) 0.3073(2) 0.0677(17) Uani 1 1 d
F4 F 0.3019(3) -0.0134(6) 0.2365(2) 0.0751(19) Uani 1 1 d
F5 F 0.3292(3) 0.1180(6) 0.1852(3) 0.0775(19) Uani 1 1 d
F6 F 0.3942(3) 0.0696(6) 0.2576(2) 0.0723(18) Uani 1 1 d
F7 F 0.1921(3) 0.5192(6) 0.1252(2) 0.0754(19) Uani 1 1 d
F8 F 0.2834(3) 0.4282(6) 0.1338(2) 0.083(2) Uani 1 1 d
F9 F 0.2018(3) 0.3058(6) 0.1191(2) 0.0727(18) Uani 1 1 d
F10 F 0.3711(3) 0.7896(6) 0.2106(2) 0.0739(18) Uani 1 1 d
F11 F 0.3940(3) 0.6004(6) 0.1845(2) 0.0781(19) Uani 1 1 d
F12 F 0.2991(3) 0.6777(6) 0.1589(2) 0.0767(19) Uani 1 1 d
F13 F 0.5587(2) 0.6545(6) 0.3517(2) 0.0700(18) Uani 1 1 d
F14 F 0.5499(3) 0.4496(6) 0.3740(2) 0.0709(18) Uani 1 1 d
F15 F 0.5599(3) 0.6133(6) 0.4270(3) 0.0654(17) Uani 1 1 d
F16 F 0.1176(3) -0.0543(6) 0.2784(3) 0.0752(19) Uani 1 1 d
F17 F 0.0502(3) 0.0330(5) 0.2138(2) 0.0708(18) Uani 1 1 d
F18 F 0.1390(3) -0.0356(6) 0.2087(3) 0.0781(19) Uani 1 1 d
F19 F 0.0904(3) 0.3771(6) 0.1360(2) 0.0751(18) Uani 1 1 d
F20 F 0.0910(3) 0.1601(6) 0.1375(2) 0.0793(19) Uani 1 1 d
F21 F 0.0295(3) 0.2711(6) 0.1680(2) 0.0778(19) Uani 1 1 d
F22 F 0.4837(3) 0.8780(6) 0.3276(2) 0.0726(18) Uani 1 1 d
F23 F 0.4386(3) 0.9709(5) 0.3762(2) 0.0672(17) Uani 1 1 d
F24 F 0.5266(3) 0.8648(5) 0.4078(2) 0.0665(17) Uani 1 1 d
F25 F 0.4505(2) 0.7909(6) 0.5763(2) 0.0704(18) Uani 1 1 d
F26 F 0.4951(2) 0.7371(6) 0.5215(2) 0.0694(17) Uani 1 1 d
F27 F 0.4620(3) 0.9381(6) 0.5239(2) 0.0679(17) Uani 1 1 d
F28 F 0.0644(3) 0.0261(6) 0.4234(3) 0.083(2) Uani 1 1 d
F29 F 0.0008(3) 0.1715(6) 0.4361(3) 0.086(2) Uani 1 1 d
F30 F 0.0920(3) 0.1471(7) 0.4896(3) 0.084(2) Uani 1 1 d
F31 F -0.0221(3) 0.2574(6) 0.2815(3) 0.0753(19) Uani 1 1 d
F32 F -0.0452(3) 0.2957(6) 0.3495(3) 0.085(2) Uani 1 1 d
F33 F -0.0152(3) 0.0978(6) 0.3337(3) 0.087(2) Uani 1 1 d
F34 F 0.3519(3) 1.0559(6) 0.5065(2) 0.0659(17) Uani 1 1 d
F35 F 0.2667(3) 0.9984(5) 0.5214(2) 0.0696(17) Uani 1 1 d
F36 F 0.3565(3) 0.9511(6) 0.5743(3) 0.0730(18) Uani 1 1 d
F37 F 0.1964(3) 0.6854(6) 0.6053(2) 0.0806(19) Uani 1 1 d
F38 F 0.2807(3) 0.5764(6) 0.6116(2) 0.0757(18) Uani 1 1 d
F39 F 0.1943(3) 0.4675(6) 0.6025(2) 0.0772(19) Uani 1 1 d
F40 F 0.0959(3) 0.7550(6) 0.5272(3) 0.0785(19) Uani 1 1 d
F41 F 0.0789(3) 0.5610(6) 0.5526(3) 0.082(2) Uani 1 1 d
F42 F 0.0310(3) 0.6221(7) 0.4771(3) 0.0789(19) Uani 1 1 d
C1 C 0.3067(5) 0.3552(11) 0.2291(4) 0.055(3) Uani 1 1 d
C2 C 0.3512(5) 0.4448(10) 0.2471(4) 0.054(3) Uani 1 1 d
C3 C 0.4096(5) 0.4147(9) 0.2909(4) 0.053(3) Uani 1 1 d
C4 C 0.3881(5) 0.3308(9) 0.3300(5) 0.058(3) Uani 1 1 d
C5 C 0.3405(5) 0.2388(9) 0.3110(4) 0.055(3) Uani 1 1 d
C6 C 0.3110(5) 0.2241(9) 0.2561(4) 0.053(3) Uani 1 1 d
C7 C 0.2401(5) 0.1995(10) 0.2452(4) 0.056(3) Uani 1 1 d
C8 C 0.2046(5) 0.2774(10) 0.2126(4) 0.057(3) Uani 1 1 d
C9 C 0.2390(5) 0.3954(10) 0.2001(4) 0.058(3) Uani 1 1 d
C10 C 0.2236(5) 0.5236(10) 0.2287(4) 0.058(3) Uani 1 1 d
C11 C 0.2701(5) 0.6166(9) 0.2473(4) 0.050(3) Uani 1 1 d
C12 C 0.3369(5) 0.5929(10) 0.2432(4) 0.060(3) Uani 1 1 d
C13 C 0.3832(5) 0.6407(10) 0.2895(4) 0.053(3) Uani 1 1 d
C14 C 0.4278(4) 0.5535(10) 0.3115(4) 0.048(3) Uani 1 1 d
C15 C 0.4624(5) 0.5932(9) 0.3645(4) 0.055(3) Uani 1 1 d
C16 C 0.4360(4) 0.4968(9) 0.3952(4) 0.050(3) Uani 1 1 d
C17 C 0.4040(4) 0.3815(10) 0.3812(4) 0.056(3) Uani 1 1 d
C18 C 0.3681(4) 0.3244(10) 0.4110(4) 0.051(3) Uani 1 1 d
C19 C 0.3248(5) 0.2271(9) 0.3920(4) 0.057(3) Uani 1 1 d
C20 C 0.3106(5) 0.1815(9) 0.3441(5) 0.056(3) Uani 1 1 d
C21 C 0.2448(5) 0.1362(10) 0.3273(5) 0.058(3) Uani 1 1 d
C22 C 0.2100(5) 0.1432(10) 0.2792(5) 0.062(3) Uani 1 1 d
C23 C 0.1398(5) 0.1591(10) 0.2554(4) 0.060(3) Uani 1 1 d
C24 C 0.1397(5) 0.2739(10) 0.2126(5) 0.067(3) Uani 1 1 d
C25 C 0.1306(4) 0.4036(10) 0.2411(4) 0.060(3) Uani 1 1 d
C26 C 0.1697(5) 0.5188(9) 0.2466(4) 0.056(3) Uani 1 1 d
C27 C 0.1663(5) 0.6173(11) 0.2835(4) 0.062(3) Uani 1 1 d
C28 C 0.2119(4) 0.7144(9) 0.2981(4) 0.053(3) Uani 1 1 d
C29 C 0.2662(5) 0.7119(10) 0.2821(4) 0.055(3) Uani 1 1 d
C30 C 0.3167(5) 0.7731(9) 0.3213(4) 0.053(3) Uani 1 1 d
C31 C 0.3765(5) 0.7403(10) 0.3265(4) 0.059(3) Uani 1 1 d
C32 C 0.4332(4) 0.7358(10) 0.3702(4) 0.050(3) Uani 1 1 d
C33 C 0.4203(5) 0.7177(10) 0.4201(4) 0.057(3) Uani 1 1 d
C34 C 0.4266(5) 0.5761(10) 0.4339(4) 0.056(3) Uani 1 1 d
C35 C 0.3951(5) 0.5193(11) 0.4673(4) 0.059(3) Uani 1 1 d
C36 C 0.3645(5) 0.3995(10) 0.4554(5) 0.064(3) Uani 1 1 d
C37 C 0.3133(5) 0.3684(10) 0.4760(4) 0.058(3) Uani 1 1 d
C38 C 0.2671(5) 0.2701(9) 0.4524(4) 0.053(3) Uani 1 1 d
C39 C 0.2718(5) 0.1964(9) 0.4112(4) 0.050(3) Uani 1 1 d
C40 C 0.2237(5) 0.1460(9) 0.3732(5) 0.060(3) Uani 1 1 d
C41 C 0.1627(5) 0.1571(9) 0.3746(4) 0.054(3) Uani 1 1 d
C42 C 0.1073(5) 0.1928(11) 0.3361(5) 0.068(3) Uani 1 1 d
C43 C 0.1078(5) 0.2334(11) 0.2879(6) 0.078(4) Uani 1 1 d
C44 C 0.0995(5) 0.3744(10) 0.2737(4) 0.060(3) Uani 1 1 d
C45 C 0.0924(4) 0.4703(11) 0.3113(4) 0.058(3) Uani 1 1 d
C46 C 0.1278(5) 0.5929(10) 0.3165(4) 0.059(3) Uani 1 1 d
C47 C 0.1396(5) 0.6673(10) 0.3633(5) 0.058(3) Uani 1 1 d
C48 C 0.1895(5) 0.7603(10) 0.3783(4) 0.057(3) Uani 1 1 d
C49 C 0.2266(5) 0.7824(8) 0.3459(4) 0.057(3) Uani 1 1 d
C50 C 0.2907(5) 0.8211(10) 0.3608(5) 0.064(3) Uani 1 1 d
C51 C 0.3211(5) 0.8420(10) 0.4126(5) 0.061(3) Uani 1 1 d
C52 C 0.3831(5) 0.7984(9) 0.4402(4) 0.058(3) Uani 1 1 d
C53 C 0.3870(5) 0.7627(9) 0.4930(4) 0.051(3) Uani 1 1 d
C54 C 0.3761(5) 0.6165(10) 0.4981(5) 0.065(3) Uani 1 1 d
C55 C 0.3298(5) 0.5861(10) 0.5185(4) 0.061(3) Uani 1 1 d
C56 C 0.2960(5) 0.4594(9) 0.5083(4) 0.050(3) Uani 1 1 d
C57 C 0.2364(4) 0.4553(9) 0.5164(4) 0.047(3) Uani 1 1 d
C58 C 0.1929(5) 0.3664(9) 0.4928(4) 0.055(3) Uani 1 1 d
C59 C 0.2061(5) 0.2702(9) 0.4581(4) 0.051(3) Uani 1 1 d
C60 C 0.1574(5) 0.2151(11) 0.4207(5) 0.065(3) Uani 1 1 d
C61 C 0.0890(5) 0.2548(10) 0.4141(5) 0.062(3) Uani 1 1 d
C62 C 0.0627(4) 0.2728(10) 0.3567(4) 0.056(3) Uani 1 1 d
C63 C 0.0712(5) 0.4217(11) 0.3513(5) 0.067(3) Uani 1 1 d
C64 C 0.0809(5) 0.4902(10) 0.3939(5) 0.060(3) Uani 1 1 d
C65 C 0.1146(5) 0.6130(11) 0.4013(5) 0.066(3) Uani 1 1 d
C66 C 0.1436(5) 0.6571(11) 0.4516(5) 0.063(3) Uani 1 1 d
C67 C 0.1922(5) 0.7410(10) 0.4656(5) 0.061(3) Uani 1 1 d
C68 C 0.2193(5) 0.8010(8) 0.4285(5) 0.055(3) Uani 1 1 d
C69 C 0.2820(5) 0.8408(9) 0.4443(4) 0.053(3) Uani 1 1 d
C70 C 0.3231(5) 0.8257(9) 0.4989(4) 0.062(3) Uani 1 1 d
C71 C 0.2979(6) 0.7156(10) 0.5237(5) 0.069(3) Uani 1 1 d
C72 C 0.2338(5) 0.7046(9) 0.5142(4) 0.059(3) Uani 1 1 d
C73 C 0.2074(5) 0.5830(10) 0.5320(5) 0.065(3) Uani 1 1 d
C74 C 0.1398(5) 0.5734(11) 0.4962(5) 0.069(3) Uani 1 1 d
C75 C 0.1325(6) 0.4287(11) 0.4803(5) 0.068(3) Uani 1 1 d
C76 C 0.0894(5) 0.3961(12) 0.4353(6) 0.078(4) Uani 1 1 d
C77 C 0.4634(5) 0.3432(10) 0.2739(5) 0.065(3) Uani 1 1 d
C78 C 0.3352(5) 0.0975(11) 0.2341(5) 0.063(3) Uani 1 1 d
C79 C 0.2282(6) 0.4136(12) 0.1440(4) 0.063(3) Uani 1 1 d
C80 C 0.3491(6) 0.6667(11) 0.1969(5) 0.062(3) Uani 1 1 d
C81 C 0.5337(6) 0.5757(12) 0.3801(6) 0.074(4) Uani 1 1 d
C82 C 0.1121(5) 0.0326(11) 0.2383(5) 0.065(3) Uani 1 1 d
C83 C 0.0868(5) 0.2689(11) 0.1637(4) 0.058(3) Uani 1 1 d
C84 C 0.4735(5) 0.8637(12) 0.3729(4) 0.061(3) Uani 1 1 d
C85 C 0.4454(5) 0.8114(10) 0.5264(5) 0.060(3) Uani 1 1 d
C86 C 0.0613(6) 0.1477(13) 0.4443(6) 0.078(4) Uani 1 1 d
C87 C -0.0033(6) 0.2274(12) 0.3329(6) 0.080(4) Uani 1 1 d
C88 C 0.3259(6) 0.9562(11) 0.5261(5) 0.070(3) Uani 1 1 d
C89 C 0.2186(6) 0.5772(12) 0.5869(5) 0.069(3) Uani 1 1 d
C90 C 0.0839(6) 0.6300(11) 0.5135(5) 0.065(3) Uani 1 1 d

loop_
_atom_site_aniso_label
_atom_site_aniso_U_11
_atom_site_aniso_U_22
_atom_site_aniso_U_33
_atom_site_aniso_U_23
_atom_site_aniso_U_13
_atom_site_aniso_U_12
F1 0.068(4) 0.066(4) 0.089(5) 0.005(3) 0.047(4) 0.000(3)
F2 0.075(4) 0.067(4) 0.085(5) -0.016(4) 0.033(4) -0.014(3)
F3 0.068(4) 0.066(4) 0.076(5) 0.002(3) 0.031(3) 0.013(3)
F4 0.093(5) 0.050(4) 0.098(5) -0.006(3) 0.054(4) -0.005(4)
F5 0.091(5) 0.076(4) 0.076(5) -0.013(4) 0.042(4) 0.009(4)
F6 0.072(4) 0.078(4) 0.073(5) -0.007(3) 0.032(4) 0.010(4)
F7 0.083(4) 0.068(4) 0.069(5) 0.011(4) 0.014(4) 0.009(4)
F8 0.091(5) 0.092(5) 0.074(5) 0.006(4) 0.038(4) -0.008(4)
F9 0.090(5) 0.076(4) 0.059(4) -0.006(4) 0.032(4) -0.002(4)
F10 0.093(5) 0.061(4) 0.084(5) 0.005(4) 0.051(4) -0.001(4)
F11 0.105(5) 0.068(4) 0.080(5) 0.005(3) 0.057(4) -0.001(4)
F12 0.074(4) 0.096(5) 0.059(5) 0.005(4) 0.018(4) -0.017(4)
F13 0.060(4) 0.072(4) 0.088(5) 0.000(4) 0.037(4) -0.007(3)
F14 0.070(4) 0.067(4) 0.085(5) -0.003(3) 0.036(4) -0.003(3)
F15 0.061(4) 0.064(4) 0.079(5) -0.006(4) 0.033(4) 0.003(3)
F16 0.069(4) 0.055(4) 0.103(6) 0.002(4) 0.028(4) 0.002(3)
F17 0.061(4) 0.057(4) 0.097(5) 0.000(3) 0.028(4) 0.002(3)
F18 0.085(5) 0.061(4) 0.090(5) -0.006(4) 0.029(4) 0.000(3)
F19 0.084(5) 0.063(4) 0.078(5) 0.008(4) 0.024(4) 0.006(3)
F20 0.083(5) 0.062(4) 0.092(5) -0.004(4) 0.025(4) -0.002(4)
F21 0.062(4) 0.085(5) 0.088(5) -0.012(4) 0.025(4) -0.004(4)
F22 0.079(4) 0.069(4) 0.081(5) 0.004(3) 0.040(4) 0.000(3)
F23 0.068(4) 0.052(3) 0.096(5) -0.008(3) 0.046(4) 0.001(3)
F24 0.055(4) 0.068(4) 0.079(5) -0.002(3) 0.023(3) -0.010(3)
F25 0.059(4) 0.087(4) 0.071(5) -0.008(4) 0.029(3) -0.005(3)
F26 0.061(4) 0.076(4) 0.079(5) -0.003(3) 0.033(3) 0.002(3)
F27 0.066(4) 0.064(4) 0.082(5) -0.002(3) 0.036(3) -0.014(3)
F28 0.084(5) 0.050(4) 0.128(6) 0.003(4) 0.050(4) -0.011(3)
F29 0.076(5) 0.090(5) 0.101(6) 0.013(4) 0.040(4) -0.015(4)
F30 0.073(5) 0.094(5) 0.086(6) 0.006(5) 0.027(4) -0.006(4)
F31 0.056(4) 0.074(4) 0.096(6) -0.003(4) 0.022(4) 0.004(3)
F32 0.074(4) 0.085(5) 0.108(6) 0.000(4) 0.047(4) 0.014(4)
F33 0.069(4) 0.066(4) 0.127(7) -0.006(4) 0.033(4) -0.019(4)
F34 0.074(4) 0.066(4) 0.068(4) 0.005(3) 0.037(3) -0.002(3)
F35 0.076(4) 0.062(4) 0.076(5) -0.003(3) 0.030(4) 0.003(3)
F36 0.081(4) 0.065(4) 0.078(5) -0.002(4) 0.032(4) 0.002(3)
F37 0.090(5) 0.089(5) 0.078(5) 0.008(4) 0.048(4) 0.007(4)
F38 0.076(5) 0.082(5) 0.076(5) 0.004(4) 0.033(4) 0.005(4)
F39 0.089(5) 0.067(4) 0.096(5) -0.002(4) 0.059(4) -0.004(4)
F40 0.085(4) 0.064(4) 0.110(6) -0.003(4) 0.064(4) -0.004(4)
F41 0.092(5) 0.077(4) 0.100(6) 0.005(4) 0.062(4) 0.002(4)
F42 0.047(4) 0.110(5) 0.084(5) -0.001(4) 0.026(3) 0.003(4)
C1 0.050(7) 0.064(7) 0.046(7) -0.015(6) 0.008(5) -0.005(6)
C2 0.062(7) 0.051(7) 0.049(7) 0.005(5) 0.015(6) 0.017(6)
C3 0.056(7) 0.035(6) 0.077(8) -0.010(6) 0.034(6) 0.000(5)
C4 0.062(7) 0.032(5) 0.085(9) -0.004(6) 0.030(6) 0.003(5)
C5 0.070(7) 0.036(6) 0.062(8) -0.017(5) 0.024(6) 0.000(6)
C6 0.061(7) 0.042(6) 0.052(8) -0.001(5) 0.013(6) 0.015(5)
C7 0.052(7) 0.047(6) 0.068(8) -0.001(6) 0.018(6) 0.002(6)
C8 0.063(7) 0.050(7) 0.072(8) 0.003(6) 0.040(6) 0.002(6)
C9 0.052(7) 0.073(8) 0.049(7) 0.010(6) 0.016(6) 0.020(6)
C10 0.045(6) 0.057(7) 0.070(8) -0.003(6) 0.015(6) 0.004(6)
C11 0.053(7) 0.033(6) 0.059(7) 0.017(5) 0.011(6) 0.005(5)
C12 0.063(7) 0.056(7) 0.067(8) 0.012(6) 0.027(6) 0.021(6)
C13 0.053(7) 0.054(7) 0.063(8) -0.016(6) 0.034(6) -0.023(6)
C14 0.041(6) 0.053(6) 0.063(8) 0.005(6) 0.034(5) -0.002(6)
C15 0.061(7) 0.047(6) 0.057(8) 0.002(6) 0.018(6) -0.008(6)
C16 0.050(6) 0.035(6) 0.076(8) 0.018(6) 0.034(6) 0.008(5)
C17 0.052(6) 0.047(6) 0.072(9) -0.007(6) 0.026(6) -0.022(5)
C18 0.043(6) 0.047(6) 0.058(8) -0.004(6) 0.005(5) -0.001(5)
C19 0.065(7) 0.035(6) 0.063(8) -0.018(6) 0.009(6) -0.012(6)
C20 0.059(7) 0.032(6) 0.079(9) -0.020(6) 0.025(6) -0.011(5)
C21 0.062(7) 0.049(7) 0.069(9) 0.008(6) 0.030(7) -0.002(6)
C22 0.066(8) 0.056(7) 0.065(9) 0.006(6) 0.022(7) 0.017(6)
C23 0.061(7) 0.035(6) 0.078(9) 0.004(6) 0.015(6) -0.001(6)
C24 0.059(7) 0.061(7) 0.084(10) -0.004(7) 0.027(7) -0.007(6)
C25 0.040(6) 0.054(7) 0.075(9) -0.006(6) 0.000(6) -0.014(6)
C26 0.052(7) 0.048(6) 0.070(8) -0.016(6) 0.019(6) -0.002(5)
C27 0.059(7) 0.080(8) 0.050(7) -0.002(6) 0.022(6) 0.003(6)
C28 0.040(6) 0.036(6) 0.074(9) 0.002(6) 0.002(6) -0.002(5)
C29 0.057(7) 0.053(7) 0.055(7) -0.015(6) 0.018(6) -0.024(6)
C30 0.079(8) 0.033(5) 0.056(8) 0.006(5) 0.031(6) -0.002(6)
C31 0.045(7) 0.065(7) 0.060(8) 0.018(6) 0.007(6) -0.006(6)
C32 0.049(6) 0.062(7) 0.046(7) -0.002(5) 0.026(5) -0.008(6)
C33 0.051(7) 0.055(7) 0.066(8) 0.001(6) 0.017(6) -0.007(6)
C34 0.065(7) 0.051(7) 0.060(8) -0.005(6) 0.031(6) -0.010(6)
C35 0.067(7) 0.066(7) 0.055(8) -0.010(6) 0.036(6) 0.003(6)
C36 0.055(7) 0.047(7) 0.097(10) -0.005(6) 0.034(7) -0.011(6)
C37 0.055(7) 0.058(7) 0.076(8) 0.014(6) 0.041(6) -0.006(6)
C38 0.053(7) 0.039(6) 0.070(8) -0.006(6) 0.023(6) 0.009(5)
C39 0.053(7) 0.034(6) 0.073(8) 0.019(6) 0.035(6) 0.005(5)
C40 0.045(7) 0.040(6) 0.092(10) -0.019(6) 0.016(7) -0.009(5)
C41 0.044(6) 0.042(6) 0.072(9) 0.010(6) 0.013(6) 0.005(5)
C42 0.080(9) 0.069(8) 0.071(9) 0.021(7) 0.049(7) 0.026(7)
C43 0.049(7) 0.060(8) 0.124(13) -0.001(8) 0.023(8) 0.010(6)
C44 0.062(7) 0.043(6) 0.077(9) 0.010(6) 0.027(7) 0.003(6)
C45 0.042(6) 0.069(8) 0.065(8) -0.001(6) 0.017(6) 0.001(6)
C46 0.062(7) 0.045(6) 0.071(9) -0.006(6) 0.022(6) -0.004(6)
C47 0.066(7) 0.039(6) 0.078(9) 0.005(6) 0.033(7) -0.006(6)
C48 0.066(7) 0.048(6) 0.064(9) 0.000(6) 0.031(7) 0.002(6)
C49 0.068(8) 0.022(5) 0.073(9) -0.008(5) 0.008(7) -0.026(5)
C50 0.058(7) 0.050(7) 0.088(10) -0.002(6) 0.026(7) -0.013(6)
C51 0.057(7) 0.060(7) 0.074(9) -0.005(6) 0.029(7) 0.005(6)
C52 0.052(7) 0.039(6) 0.092(10) 0.011(6) 0.035(6) 0.018(5)
C53 0.060(7) 0.042(6) 0.062(8) -0.010(5) 0.034(6) -0.019(6)
C54 0.048(7) 0.059(7) 0.089(9) 0.002(7) 0.024(6) -0.011(6)
C55 0.063(7) 0.051(7) 0.069(8) -0.015(6) 0.020(6) -0.001(6)
C56 0.068(7) 0.039(6) 0.051(7) -0.001(5) 0.029(6) -0.002(5)
C57 0.047(6) 0.041(6) 0.061(7) 0.005(5) 0.030(5) -0.004(5)
C58 0.053(7) 0.035(6) 0.094(9) 0.006(6) 0.048(6) -0.004(6)
C59 0.048(6) 0.045(6) 0.066(8) 0.013(6) 0.026(6) 0.002(5)
C60 0.052(7) 0.071(8) 0.077(9) 0.012(7) 0.025(7) -0.009(6)
C61 0.067(7) 0.042(6) 0.085(10) 0.015(6) 0.037(7) -0.002(6)
C62 0.039(6) 0.057(7) 0.081(9) 0.005(6) 0.030(6) -0.003(5)
C63 0.044(6) 0.060(8) 0.096(11) 0.003(7) 0.021(7) 0.011(6)
C64 0.061(7) 0.037(6) 0.090(10) -0.019(7) 0.036(7) -0.003(6)
C65 0.050(7) 0.062(8) 0.087(10) -0.006(7) 0.022(7) 0.011(6)
C66 0.066(8) 0.063(7) 0.080(10) -0.002(7) 0.050(7) 0.005(7)
C67 0.053(7) 0.058(7) 0.077(9) 0.020(7) 0.030(6) 0.010(6)
C68 0.059(7) 0.024(5) 0.076(9) 0.011(5) 0.009(6) -0.005(5)
C69 0.066(7) 0.047(6) 0.042(7) 0.004(5) 0.009(6) 0.008(6)
C70 0.075(8) 0.034(6) 0.083(9) 0.012(6) 0.032(7) 0.003(6)
C71 0.091(9) 0.043(6) 0.090(10) 0.013(6) 0.052(8) 0.000(6)
C72 0.078(8) 0.045(6) 0.062(8) 0.014(6) 0.034(7) -0.005(6)
C73 0.056(7) 0.048(7) 0.092(10) -0.011(7) 0.024(7) -0.017(6)
C74 0.071(8) 0.060(7) 0.087(10) -0.002(7) 0.039(7) 0.000(6)
C75 0.058(7) 0.068(8) 0.078(10) -0.006(7) 0.019(7) -0.017(7)
C76 0.050(7) 0.068(9) 0.128(13) 0.018(9) 0.047(8) 0.018(7)
C77 0.065(8) 0.034(6) 0.099(11) -0.010(7) 0.029(8) -0.002(6)
C78 0.052(7) 0.060(8) 0.079(10) -0.005(7) 0.021(7) 0.017(6)
C79 0.075(8) 0.053(7) 0.054(8) 0.006(6) 0.008(7) -0.002(7)
C80 0.064(8) 0.051(7) 0.076(10) -0.003(7) 0.032(7) 0.004(7)
C81 0.080(9) 0.052(8) 0.108(12) -0.011(8) 0.057(9) 0.004(7)
C82 0.060(8) 0.044(7) 0.088(10) -0.015(7) 0.020(7) 0.022(6)
C83 0.060(8) 0.044(7) 0.066(9) -0.011(6) 0.014(7) -0.005(6)
C84 0.050(7) 0.087(9) 0.055(8) -0.006(7) 0.028(6) -0.018(7)
C85 0.081(8) 0.034(6) 0.085(10) 0.003(6) 0.058(8) 0.003(6)
C86 0.041(8) 0.076(10) 0.117(13) 0.010(10) 0.022(8) 0.001(7)
C87 0.093(11) 0.052(8) 0.098(12) 0.005(8) 0.034(9) -0.001(8)
C88 0.072(9) 0.061(8) 0.073(10) 0.005(7) 0.017(8) 0.026(7)
C89 0.078(9) 0.057(8) 0.083(10) -0.013(7) 0.041(8) -0.009(7)
C90 0.071(9) 0.053(7) 0.084(10) 0.015(7) 0.045(8) 0.002(7)

loop_
_atom_type_symbol
_atom_type_description
_atom_type_scat_dispersion_real
_atom_type_scat_dispersion_imag
_atom_type_scat_source
C C 0.0033 0.0016 'International Tables Vol C Tables 4.2.6.8 and 6.1.1.4'
F F 0.0171 0.0103 'International Tables Vol C Tables 4.2.6.8 and 6.1.1.4'

loop_
_geom_angle_atom_site_label_1
_geom_angle_atom_site_label_2
_geom_angle_atom_site_label_3
_geom_angle
C2 C1 C6 118.1(9)
C2 C1 C9 122.4(9)
C6 C1 C9 113.2(9)
C1 C2 C12 121.0(9)
C1 C2 C3 122.6(9)
C12 C2 C3 111.1(9)
C14 C3 C2 101.3(8)
C14 C3 C4 108.9(9)
C2 C3 C4 107.3(8)
C14 C3 C77 112.5(8)
C2 C3 C77 112.7(9)
C4 C3 C77 113.4(8)
C5 C4 C17 122.5(10)
C5 C4 C3 116.5(10)
C17 C4 C3 118.1(9)
C4 C5 C20 118.3(10)
C4 C5 C6 120.9(10)
C20 C5 C6 119.3(10)
C5 C6 C1 112.3(8)
C5 C6 C7 109.1(9)
C1 C6 C7 97.7(8)
C5 C6 C78 112.9(8)
C1 C6 C78 118.3(10)
C7 C6 C78 104.7(8)
C8 C7 C22 113.4(10)
C8 C7 C6 115.2(10)
C22 C7 C6 126.3(10)
C7 C8 C24 113.0(10)
C7 C8 C9 112.9(10)
C24 C8 C9 127.1(10)
C8 C9 C79 113.7(9)
C8 C9 C1 99.6(8)
C79 C9 C1 113.3(9)
C8 C9 C10 107.4(9)
C79 C9 C10 115.6(9)
C1 C9 C10 105.6(8)
C11 C10 C26 120.6(10)
C11 C10 C9 118.2(9)
C26 C10 C9 118.7(9)
C10 C11 C29 121.7(10)
C10 C11 C12 120.5(9)
C29 C11 C12 115.1(9)
C13 C12 C2 100.1(8)
C13 C12 C11 108.8(9)
C2 C12 C11 109.4(9)
C13 C12 C80 108.9(9)
C2 C12 C80 115.1(9)
C11 C12 C80 113.6(8)
C14 C13 C12 115.4(9)
C14 C13 C31 109.5(10)
C12 C13 C31 130.0(10)
C13 C14 C3 110.1(9)
C13 C14 C15 112.1(9)
C3 C14 C15 128.1(9)
C14 C15 C16 103.0(8)
C14 C15 C81 115.5(10)
C16 C15 C81 108.5(9)
C14 C15 C32 103.2(8)
C16 C15 C32 105.2(8)
C81 C15 C32 119.8(8)
C17 C16 C34 120.6(9)
C17 C16 C15 129.3(10)
C34 C16 C15 105.1(8)
C16 C17 C18 120.4(10)
C16 C17 C4 122.1(10)
C18 C17 C4 115.0(9)
C19 C18 C17 120.7(10)
C19 C18 C36 118.3(10)
C17 C18 C36 118.5(9)
C18 C19 C20 123.2(11)
C18 C19 C39 124.1(10)
C20 C19 C39 108.7(9)
C19 C20 C5 119.9(9)
C19 C20 C21 109.1(10)
C5 C20 C21 122.6(11)
C22 C21 C20 121.6(11)
C22 C21 C40 128.5(10)
C20 C21 C40 104.5(9)
C21 C22 C7 116.2(11)
C21 C22 C23 131.1(11)
C7 C22 C23 107.4(10)
C82 C23 C43 113.3(10)
C82 C23 C22 110.2(9)
C43 C23 C22 113.7(10)
C82 C23 C24 117.5(10)
C43 C23 C24 101.9(9)
C22 C23 C24 99.4(8)
C8 C24 C83 120.5(11)
C8 C24 C25 105.5(9)
C83 C24 C25 107.6(9)
C8 C24 C23 103.6(9)
C83 C24 C23 117.5(9)
C25 C24 C23 99.5(9)
C44 C25 C26 122.1(11)
C44 C25 C24 110.4(9)
C26 C25 C24 123.2(10)
C25 C26 C27 117.3(11)
C25 C26 C10 122.8(9)
C27 C26 C10 117.4(9)
C28 C27 C26 119.5(10)
C28 C27 C46 117.0(10)
C26 C27 C46 120.8(10)
C27 C28 C29 121.6(10)
C27 C28 C49 122.9(11)
C29 C28 C49 109.1(9)
C11 C29 C28 118.7(9)
C11 C29 C30 128.5(10)
C28 C29 C30 107.3(10)
C31 C30 C29 120.1(10)
C31 C30 C50 127.2(11)
C29 C30 C50 108.1(10)
C30 C31 C32 132.5(11)
C30 C31 C13 113.4(10)
C32 C31 C13 108.7(9)
C31 C32 C33 114.3(8)
C31 C32 C84 111.0(9)
C33 C32 C84 108.8(8)
C31 C32 C15 102.7(8)
C33 C32 C15 100.7(8)
C84 C32 C15 119.0(8)
C52 C33 C34 118.0(10)
C52 C33 C32 127.4(10)
C34 C33 C32 109.2(9)
C16 C34 C35 119.9(9)
C16 C34 C33 111.1(10)
C35 C34 C33 121.5(10)
C36 C35 C54 120.6(10)
C36 C35 C34 119.4(10)
C54 C35 C34 114.8(10)
C35 C36 C37 119.0(10)
C35 C36 C18 119.5(10)
C37 C36 C18 118.6(10)
C56 C37 C38 115.6(9)
C56 C37 C36 121.2(10)
C38 C37 C36 120.2(10)
C39 C38 C59 114.3(10)
C39 C38 C37 120.9(10)
C59 C38 C37 122.1(9)
C40 C39 C38 126.8(10)
C40 C39 C19 108.8(10)
C38 C39 C19 117.7(10)
C39 C40 C41 120.2(11)
C39 C40 C21 108.4(9)
C41 C40 C21 126.8(11)
C40 C41 C42 129.9(11)
C40 C41 C60 113.9(10)
C42 C41 C60 106.8(9)
C43 C42 C41 122.6(10)
C43 C42 C62 114.3(10)
C41 C42 C62 111.4(10)
C42 C43 C44 120.0(12)
C42 C43 C23 125.5(10)
C44 C43 C23 110.4(12)
C25 C44 C43 110.3(11)
C25 C44 C45 123.0(10)
C43 C44 C45 117.4(11)
C63 C45 C46 120.7(11)
C63 C45 C44 118.8(10)
C46 C45 C44 116.5(10)
C45 C46 C47 117.7(10)
C45 C46 C27 119.2(10)
C47 C46 C27 120.3(9)
C48 C47 C65 118.2(11)
C48 C47 C46 120.6(10)
C65 C47 C46 118.0(10)
C47 C48 C49 118.3(10)
C47 C48 C68 124.7(10)
C49 C48 C68 113.7(10)
C50 C49 C48 126.1(11)
C50 C49 C28 108.8(11)
C48 C49 C28 120.6(9)
C49 C50 C51 117.8(11)
C49 C50 C30 106.6(10)
C51 C50 C30 129.7(10)
C50 C51 C69 116.4(10)
C50 C51 C52 126.3(10)
C69 C51 C52 109.7(10)
C33 C52 C51 123.7(11)
C33 C52 C53 113.7(9)
C51 C52 C53 111.0(9)
C85 C53 C54 114.1(9)
C85 C53 C52 109.4(8)
C54 C53 C52 111.4(9)
C85 C53 C70 117.4(8)
C54 C53 C70 101.0(8)
C52 C53 C70 102.9(8)
C55 C54 C35 120.3(10)
C55 C54 C53 115.2(10)
C35 C54 C53 120.4(10)
C54 C55 C56 121.9(10)
C54 C55 C71 107.3(10)
C56 C55 C71 121.7(9)
C37 C56 C57 122.6(9)
C37 C56 C55 116.8(9)
C57 C56 C55 116.9(9)
C58 C57 C56 121.3(9)
C58 C57 C73 112.3(8)
C56 C57 C73 121.1(8)
C57 C58 C75 109.2(9)
C57 C58 C59 120.1(9)
C75 C58 C59 119.3(10)
C60 C59 C38 118.5(10)
C60 C59 C58 119.8(10)
C38 C59 C58 118.2(9)
C59 C60 C41 125.3(10)
C59 C60 C61 121.2(11)
C41 C60 C61 110.1(10)
C76 C61 C60 107.6(9)
C76 C61 C62 104.7(9)
C60 C61 C62 101.7(9)
C76 C61 C86 111.3(11)
C60 C61 C86 107.5(8)
C62 C61 C86 122.9(10)
C87 C62 C63 112.9(9)
C87 C62 C42 110.3(10)
C63 C62 C42 110.9(9)
C87 C62 C61 116.2(10)
C63 C62 C61 101.5(9)
C42 C62 C61 104.4(9)
C64 C63 C45 122.0(11)
C64 C63 C62 113.6(11)
C45 C63 C62 119.5(11)
C63 C64 C65 120.3(12)
C63 C64 C76 109.6(10)
C65 C64 C76 120.0(11)
C64 C65 C66 118.0(12)
C64 C65 C47 121.3(11)
C66 C65 C47 116.8(10)
C67 C66 C65 124.5(11)
C67 C66 C74 110.0(11)
C65 C66 C74 121.4(11)
C66 C67 C72 110.9(10)
C66 C67 C68 121.2(11)
C72 C67 C68 118.6(10)
C69 C68 C48 121.1(11)
C69 C68 C67 118.7(10)
C48 C68 C67 114.4(9)
C68 C69 C51 123.7(10)
C68 C69 C70 121.8(10)
C51 C69 C70 109.2(10)
C71 C70 C88 110.9(11)
C71 C70 C69 109.8(9)
C88 C70 C69 110.1(9)
C71 C70 C53 103.7(8)
C88 C70 C53 119.2(9)
C69 C70 C53 102.4(9)
C72 C71 C70 119.0(10)
C72 C71 C55 114.3(9)
C70 C71 C55 108.8(10)
C71 C72 C67 119.7(10)
C71 C72 C73 119.5(10)
C67 C72 C73 108.1(9)
C89 C73 C72 114.8(9)
C89 C73 C74 119.7(10)
C72 C73 C74 104.0(10)
C89 C73 C57 108.1(9)
C72 C73 C57 108.9(9)
C74 C73 C57 100.1(8)
C75 C74 C66 107.8(10)
C75 C74 C73 104.5(9)
C66 C74 C73 102.3(9)
C75 C74 C90 114.1(9)
C66 C74 C90 107.8(9)
C73 C74 C90 119.4(10)
C76 C75 C58 118.0(11)
C76 C75 C74 118.8(11)
C58 C75 C74 109.4(9)
C75 C76 C64 117.8(11)
C75 C76 C61 119.6(11)
C64 C76 C61 107.2(11)
F2 C77 F3 109.6(8)
F2 C77 F1 108.1(11)
F3 C77 F1 107.7(9)
F2 C77 C3 111.3(9)
F3 C77 C3 111.6(11)
F1 C77 C3 108.4(8)
F6 C78 F4 106.9(9)
F6 C78 F5 108.4(9)
F4 C78 F5 106.7(9)
F6 C78 C6 112.8(9)
F4 C78 C6 111.9(9)
F5 C78 C6 109.9(9)
F9 C79 F7 108.0(9)
F9 C79 F8 105.4(10)
F7 C79 F8 108.3(9)
F9 C79 C9 110.8(9)
F7 C79 C9 112.8(10)
F8 C79 C9 111.2(9)
F12 C80 F10 108.2(9)
F12 C80 F11 111.1(10)
F10 C80 F11 106.7(9)
F12 C80 C12 113.0(9)
F10 C80 C12 109.1(10)
F11 C80 C12 108.5(9)
F15 C81 F14 109.8(11)
F15 C81 F13 106.7(10)
F14 C81 F13 106.9(9)
F15 C81 C15 111.2(10)
F14 C81 C15 111.8(10)
F13 C81 C15 110.3(10)
F17 C82 F18 105.6(9)
F17 C82 F16 103.9(10)
F18 C82 F16 103.9(8)
F17 C82 C23 116.6(9)
F18 C82 C23 114.8(11)
F16 C82 C23 110.8(10)
F21 C83 F20 107.3(9)
F21 C83 F19 105.7(9)
F20 C83 F19 107.5(10)
F21 C83 C24 115.4(10)
F20 C83 C24 111.2(9)
F19 C83 C24 109.3(9)
F24 C84 F23 111.2(9)
F24 C84 F22 109.3(8)
F23 C84 F22 104.4(9)
F24 C84 C32 115.7(10)
F23 C84 C32 108.1(8)
F22 C84 C32 107.5(8)
F27 C85 F26 104.9(8)
F27 C85 F25 104.7(9)
F26 C85 F25 101.5(8)
F27 C85 C53 120.0(10)
F26 C85 C53 111.0(9)
F25 C85 C53 112.9(8)
F30 C86 F29 113.3(13)
F30 C86 F28 110.6(11)
F29 C86 F28 105.5(10)
F30 C86 C61 111.2(10)
F29 C86 C61 109.3(10)
F28 C86 C61 106.5(11)
F33 C87 F32 108.6(11)
F33 C87 F31 103.1(10)
F32 C87 F31 103.0(10)
F33 C87 C62 117.7(11)
F32 C87 C62 113.0(10)
F31 C87 C62 110.1(11)
F36 C88 F34 107.0(10)
F36 C88 F35 107.5(11)
F34 C88 F35 105.3(8)
F36 C88 C70 114.8(10)
F34 C88 C70 112.5(11)
F35 C88 C70 109.3(10)
F39 C89 F38 106.4(10)
F39 C89 F37 106.5(10)
F38 C89 F37 104.4(9)
F39 C89 C73 114.3(10)
F38 C89 C73 110.9(10)
F37 C89 C73 113.7(10)
F40 C90 F42 110.1(10)
F40 C90 F41 107.9(10)
F42 C90 F41 109.2(9)
F40 C90 C74 108.6(9)
F42 C90 C74 110.7(10)
F41 C90 C74 110.2(9)

loop_
_geom_bond_atom_site_label_1
_geom_bond_atom_site_label_2
_geom_bond_distance
F1 C77 1.327(11)
F2 C77 1.313(13)
F3 C77 1.327(12)
F4 C78 1.348(12)
F5 C78 1.360(13)
F6 C78 1.319(11)
F7 C79 1.336(11)
F8 C79 1.364(13)
F9 C79 1.321(11)
F10 C80 1.333(11)
F11 C80 1.338(11)
F12 C80 1.299(12)
F13 C81 1.360(13)
F14 C81 1.333(11)
F15 C81 1.326(14)
F16 C82 1.397(13)
F17 C82 1.351(11)
F18 C82 1.354(12)
F19 C83 1.348(12)
F20 C83 1.332(11)
F21 C83 1.330(12)
F22 C84 1.369(12)
F23 C84 1.347(12)
F24 C84 1.294(11)
F25 C85 1.391(12)
F26 C85 1.381(11)
F27 C85 1.324(10)
F28 C86 1.359(14)
F29 C86 1.330(12)
F30 C86 1.252(14)
F31 C87 1.410(14)
F32 C87 1.355(14)
F33 C87 1.320(12)
F34 C88 1.354(13)
F35 C88 1.360(12)
F36 C88 1.324(13)
F37 C89 1.357(12)
F38 C89 1.355(12)
F39 C89 1.354(12)
F40 C90 1.307(12)
F41 C90 1.333(12)
F42 C90 1.315(12)
C1 C2 1.320(12)
C1 C6 1.500(13)
C1 C9 1.546(13)
C2 C12 1.507(13)
C2 C3 1.535(13)
C3 C14 1.506(13)
C3 C4 1.573(14)
C3 C77 1.596(14)
C4 C5 1.385(13)
C4 C17 1.465(14)
C5 C20 1.423(15)
C5 C6 1.494(13)
C6 C7 1.548(13)
C6 C78 1.574(14)
C7 C8 1.279(13)
C7 C22 1.444(15)
C8 C24 1.458(14)
C8 C9 1.506(14)
C9 C79 1.536(15)
C9 C10 1.603(14)
C10 C11 1.375(12)
C10 C26 1.448(14)
C11 C29 1.388(14)
C11 C12 1.557(14)
C12 C13 1.478(14)
C12 C80 1.594(15)
C13 C14 1.328(12)
C13 C31 1.480(14)
C14 C15 1.513(14)
C15 C16 1.527(13)
C15 C81 1.538(15)
C15 C32 1.593(13)
C16 C17 1.349(12)
C16 C34 1.414(14)
C17 C18 1.446(14)
C18 C19 1.362(12)
C18 C36 1.484(15)
C19 C20 1.368(14)
C19 C39 1.483(14)
C20 C21 1.481(13)
C21 C22 1.344(14)
C21 C40 1.512(15)
C22 C23 1.523(14)
C23 C82 1.422(13)
C23 C43 1.519(16)
C23 C24 1.661(15)
C24 C83 1.521(15)
C24 C25 1.568(15)
C25 C44 1.344(15)
C25 C26 1.425(13)
C26 C27 1.447(14)
C27 C28 1.379(13)
C27 C46 1.472(15)
C28 C29 1.424(14)
C28 C49 1.453(15)
C29 C30 1.455(13)
C30 C31 1.349(13)
C30 C50 1.483(15)
C31 C32 1.477(13)
C32 C33 1.531(14)
C32 C84 1.551(13)
C33 C52 1.396(14)
C33 C34 1.459(13)
C34 C35 1.452(14)
C35 C36 1.368(13)
C35 C54 1.450(14)
C36 C37 1.469(14)
C37 C56 1.420(14)
C37 C38 1.436(13)
C38 C39 1.404(14)
C38 C59 1.428(13)
C39 C40 1.365(13)
C40 C41 1.386(13)
C41 C42 1.426(14)
C41 C60 1.459(15)
C42 C43 1.421(17)
C42 C62 1.527(14)
C43 C44 1.457(14)
C44 C45 1.471(15)
C45 C63 1.434(15)
C45 C46 1.440(13)
C46 C47 1.465(15)
C47 C48 1.417(13)
C47 C65 1.456(15)
C48 C49 1.427(15)
C48 C68 1.429(14)
C49 C50 1.424(13)
C50 C51 1.426(15)
C51 C69 1.430(14)
C51 C52 1.442(13)
C52 C53 1.507(14)
C53 C85 1.445(14)
C53 C54 1.491(13)
C53 C70 1.620(14)
C54 C55 1.366(15)
C55 C56 1.456(13)
C55 C71 1.505(13)
C56 C57 1.426(13)
C57 C58 1.336(12)
C57 C73 1.553(13)
C58 C75 1.436(14)
C58 C59 1.462(14)
C59 C60 1.381(14)
C60 C61 1.544(14)
C61 C76 1.528(15)
C61 C62 1.556(15)
C61 C86 1.603(16)
C62 C87 1.498(15)
C62 C63 1.509(14)
C63 C64 1.340(15)
C64 C65 1.421(14)
C64 C76 1.463(16)
C65 C66 1.437(15)
C66 C67 1.335(14)
C66 C74 1.533(15)
C67 C72 1.452(14)
C67 C68 1.485(15)
C68 C69 1.400(13)
C69 C70 1.543(14)
C70 C71 1.502(14)
C70 C88 1.502(15)
C71 C72 1.386(14)
C72 C73 1.501(14)
C73 C89 1.489(16)
C73 C74 1.550(15)
C74 C75 1.503(14)
C74 C90 1.583(15)
C75 C76 1.382(16)
